data_7215985
loop_
_publ_author_name
'Liu, Yi-Ting'
'Du, Yuan-Qi'
'Wu, Xiao'
'Zheng, Zhi-Peng'
'Lin, Xiao-Ming'
'Zhu, Li-Cai'
'Cai, Yue-Peng'

_publ_section_title
;
 A series of lanthanide complexes based on pyridine-3,5-dicarboxylate and
 succinate ligands: syntheses, structures and properties
;
_journal_issue 29
_journal_name_full CrystEngComm
_journal_page_first 6797
_journal_paper_doi 10.1039/c4ce00417e
_journal_volume 16
_journal_year 2014
_chemical_formula_sum 'C9 H13 Lu N O10'
_chemical_formula_weight 470.17
_chemical_name_systematic
; 
 ? 
;
_space_group_IT_number 2
_symmetry_cell_setting triclinic
_symmetry_space_group_name_Hall '-P 1'
_symmetry_space_group_name_H-M 'P -1'
_atom_sites_solution_hydrogens geom
_atom_sites_solution_primary direct
_atom_sites_solution_secondary difmap
_audit_creation_method SHELXL-97
_cell_angle_alpha 104.760(2)
_cell_angle_beta 93.015(2)
_cell_angle_gamma 97.273(2)
_cell_formula_units_Z 2
_cell_length_a 5.3400(8)
_cell_length_b 8.9530(14)
_cell_length_c 15.655(2)
_cell_measurement_reflns_used 3440
_cell_measurement_temperature 293(2)
_cell_measurement_theta_max 27.53
_cell_measurement_theta_min 2.38
_cell_volume 715.11(18)
_computing_cell_refinement 'Bruker SAINT'
_computing_data_collection 'Bruker APEX2'
_computing_data_reduction 'Bruker SAINT'
_computing_molecular_graphics 'SHELXTL-XP (Bruker, 2004)'
_computing_publication_material SHELXL-97
_computing_structure_refinement 'SHELXL-97 (Sheldrick, 2008)'
_computing_structure_solution 'SHELXS-97 (Sheldrick, 2008)'
_diffrn_ambient_temperature 293(2)
_diffrn_measured_fraction_theta_full 0.972
_diffrn_measured_fraction_theta_max 0.972
_diffrn_measurement_device_type 'Bruker APEX-II CCD'
_diffrn_measurement_method '\f and \w scans'
_diffrn_radiation_monochromator graphite
_diffrn_radiation_source 'fine-focus sealed tube'
_diffrn_radiation_type MoK\a
_diffrn_radiation_wavelength 0.71073
_diffrn_reflns_av_R_equivalents 0.0193
_diffrn_reflns_av_sigmaI/netI 0.0326
_diffrn_reflns_limit_h_max 6
_diffrn_reflns_limit_h_min -6
_diffrn_reflns_limit_k_max 10
_diffrn_reflns_limit_k_min -9
_diffrn_reflns_limit_l_max 18
_diffrn_reflns_limit_l_min -18
_diffrn_reflns_number 3672
_diffrn_reflns_theta_full 25.20
_diffrn_reflns_theta_max 25.20
_diffrn_reflns_theta_min 2.38
_exptl_absorpt_coefficient_mu 6.952
_exptl_absorpt_correction_T_max 0.352
_exptl_absorpt_correction_T_min 0.206
_exptl_absorpt_correction_type multi-scan
_exptl_crystal_colour colorless
_exptl_crystal_density_diffrn 2.184
_exptl_crystal_density_method 'not measured'
_exptl_crystal_description block
_exptl_crystal_F_000 450
_exptl_crystal_size_max 0.3
_exptl_crystal_size_mid 0.2
_exptl_crystal_size_min 0.15
_refine_diff_density_max 0.960
_refine_diff_density_min -1.473
_refine_diff_density_rms 0.153
_refine_ls_extinction_method none
_refine_ls_goodness_of_fit_ref 1.056
_refine_ls_hydrogen_treatment mixed
_refine_ls_matrix_type full
_refine_ls_number_parameters 190
_refine_ls_number_reflns 2517
_refine_ls_number_restraints 0
_refine_ls_restrained_S_all 1.056
_refine_ls_R_factor_all 0.0284
_refine_ls_R_factor_gt 0.0271
_refine_ls_shift/su_max 0.000
_refine_ls_shift/su_mean 0.000
_refine_ls_structure_factor_coef Fsqd
_refine_ls_weighting_details 'calc w=1/[\s^2^(Fo^2^)+(0.0384P)^2^+4.9647P] where P=(Fo^2^+2Fc^2^)/3'
_refine_ls_weighting_scheme calc
_refine_ls_wR_factor_gt 0.0775
_refine_ls_wR_factor_ref 0.0783
_reflns_number_gt 2412
_reflns_number_total 2517
_reflns_threshold_expression >2sigma(I)
_cod_data_source_file c4ce00417e2.cif
_cod_data_source_block CCDC
_cod_depositor_comments 'Adding full bibliography for 7215980--7215985.cif.'
_cod_original_sg_symbol_H-M p-1
_cod_database_code 7215985

loop_
_symmetry_equiv_pos_as_xyz
'x, y, z'
'-x, -y, -z'

loop_
_atom_site_label
_atom_site_type_symbol
_atom_site_fract_x
_atom_site_fract_y
_atom_site_fract_z
_atom_site_U_iso_or_equiv
_atom_site_adp_type
_atom_site_occupancy
_atom_site_symmetry_multiplicity
_atom_site_calc_flag
_atom_site_refinement_flags
Lu1 Lu 0.97009(5) 0.36274(3) 0.237090(17) 0.01991(11) Uani 1 1 d .
C1 C 0.6979(13) 0.2773(8) 0.0708(4) 0.0257(14) Uani 1 1 d .
C2 C 0.5348(12) 0.2517(8) -0.0134(4) 0.0237(14) Uani 1 1 d .
C3 C 0.3160(13) 0.1472(7) -0.0340(4) 0.0232(13) Uani 1 1 d .
H3A H 0.2789 0.0840 0.0038 0.028 Uiso 1 1 calc R
C4 C 0.2045(12) 0.2214(8) -0.1604(5) 0.0247(14) Uani 1 1 d .
H4A H 0.0927 0.2124 -0.2096 0.030 Uiso 1 1 calc R
C5 C 0.4258(12) 0.3301(8) -0.1446(4) 0.0225(13) Uani 1 1 d .
C6 C 0.5947(12) 0.3430(7) -0.0724(4) 0.0221(13) Uani 1 1 d .
H6A H 0.7461 0.4113 -0.0629 0.026 Uiso 1 1 calc R
C7 C 0.4791(13) 0.4325(7) -0.2055(4) 0.0244(14) Uani 1 1 d .
C8 C 1.2592(14) 0.4745(9) 0.3981(4) 0.0297(15) Uani 1 1 d .
C9 C 1.4466(19) 0.5517(10) 0.4789(6) 0.052(2) Uani 1 1 d .
H9A H 1.5837 0.6156 0.4608 0.063 Uiso 1 1 calc R
H9B H 1.3612 0.6210 0.5221 0.063 Uiso 1 1 calc R
N1 N 0.1497(11) 0.1293(7) -0.1056(4) 0.0295(13) Uani 1 1 d .
O1 O 0.6234(9) 0.2100(6) 0.1294(3) 0.0262(10) Uani 1 1 d .
O2 O 0.9030(9) 0.3671(6) 0.0845(3) 0.0335(12) Uani 1 1 d .
O3 O 0.2936(9) 0.4594(6) -0.2506(3) 0.0303(11) Uani 1 1 d .
O4 O 0.7046(9) 0.4854(7) -0.2082(4) 0.0378(13) Uani 1 1 d .
O5 O 1.2747(9) 0.3391(6) 0.3501(3) 0.0272(10) Uani 1 1 d .
O6 O 1.0906(10) 0.5473(6) 0.3767(3) 0.0396(13) Uani 1 1 d .
O1W O 0.7192(9) 0.2325(6) 0.3151(3) 0.0324(11) Uani 1 1 d .
H1WA H 0.7975 0.2375 0.3647 0.039 Uiso 1 1 d R
H1WB H 0.6839 0.1369 0.2866 0.039 Uiso 1 1 d R
O2W O 1.1464(9) 0.1471(6) 0.1760(3) 0.0310(11) Uani 1 1 d .
H2WA H 1.0554 0.0931 0.1296 0.037 Uiso 1 1 d R
H2WB H 1.1531 0.0916 0.2125 0.037 Uiso 1 1 d R
O3W O 0.7470(17) 0.0067(8) 0.4047(4) 0.075(2) Uani 1 1 d G
H3WA H 0.6048 -0.0478 0.4050 0.091 Uiso 1 1 d R
H3WB H 0.7721 0.0858 0.4494 0.091 Uiso 1 1 d R
O4W O 0.8017(19) 0.1340(9) 0.5946(4) 0.086(3) Uani 1 1 d G
H4WA H 0.9177 0.0772 0.5949 0.103 Uiso 1 1 d R
H4WB H 0.8268 0.2131 0.6393 0.103 Uiso 1 1 d R

loop_
_atom_site_aniso_label
_atom_site_aniso_U_11
_atom_site_aniso_U_22
_atom_site_aniso_U_33
_atom_site_aniso_U_23
_atom_site_aniso_U_13
_atom_site_aniso_U_12
Lu1 0.01507(16) 0.02768(17) 0.01640(16) 0.00787(11) -0.00563(10) -0.00040(10)
C1 0.022(3) 0.032(4) 0.021(3) 0.005(3) -0.003(3) 0.003(3)
C2 0.021(3) 0.029(3) 0.023(3) 0.010(3) -0.001(3) 0.005(3)
C3 0.031(4) 0.025(3) 0.011(3) 0.003(2) -0.005(3) -0.001(3)
C4 0.018(3) 0.032(4) 0.024(3) 0.012(3) -0.005(3) -0.002(3)
C5 0.018(3) 0.028(3) 0.021(3) 0.007(3) -0.005(2) 0.002(3)
C6 0.017(3) 0.025(3) 0.022(3) 0.005(3) -0.005(2) -0.002(2)
C7 0.026(4) 0.024(3) 0.021(3) 0.004(3) -0.005(3) 0.000(3)
C8 0.031(4) 0.039(4) 0.018(3) 0.006(3) -0.009(3) 0.009(3)
C9 0.060(6) 0.047(5) 0.039(5) -0.003(4) -0.032(4) 0.009(4)
N1 0.027(3) 0.032(3) 0.028(3) 0.010(3) -0.008(2) -0.006(2)
O1 0.022(2) 0.038(3) 0.019(2) 0.012(2) -0.0045(18) -0.0012(19)
O2 0.025(3) 0.050(3) 0.021(2) 0.013(2) -0.009(2) -0.015(2)
O3 0.023(2) 0.038(3) 0.032(3) 0.016(2) -0.011(2) 0.004(2)
O4 0.018(3) 0.055(3) 0.043(3) 0.030(3) -0.013(2) -0.014(2)
O5 0.026(2) 0.035(3) 0.019(2) 0.005(2) -0.0060(19) 0.007(2)
O6 0.037(3) 0.047(3) 0.029(3) 0.001(2) -0.018(2) 0.014(2)
O1W 0.027(3) 0.047(3) 0.030(3) 0.020(2) 0.002(2) 0.010(2)
O2W 0.019(2) 0.034(3) 0.033(3) 0.004(2) -0.003(2) -0.0071(19)
O3W 0.106(6) 0.066(5) 0.069(5) 0.035(4) 0.008(4) 0.032(4)
O4W 0.116(8) 0.056(5) 0.078(6) 0.010(4) -0.022(5) 0.018(5)

loop_
_atom_type_symbol
_atom_type_description
_atom_type_scat_dispersion_real
_atom_type_scat_dispersion_imag
_atom_type_scat_source
C C 0.0033 0.0016 'International Tables Vol C Tables 4.2.6.8 and 6.1.1.4'
H H 0.0000 0.0000 'International Tables Vol C Tables 4.2.6.8 and 6.1.1.4'
Lu Lu -0.4720 5.8584 'International Tables Vol C Tables 4.2.6.8 and 6.1.1.4'
N N 0.0061 0.0033 'International Tables Vol C Tables 4.2.6.8 and 6.1.1.4'
O O 0.0106 0.0060 'International Tables Vol C Tables 4.2.6.8 and 6.1.1.4'

loop_
_geom_angle_atom_site_label_1
_geom_angle_atom_site_label_2
_geom_angle_atom_site_label_3
_geom_angle
_geom_angle_site_symmetry_1
_geom_angle_site_symmetry_3
O4 Lu1 O3 94.97(19) 2_765 2_665
O4 Lu1 O2W 90.9(2) 2_765 .
O3 Lu1 O2W 158.86(18) 2_665 .
O4 Lu1 O1W 159.13(19) 2_765 .
O3 Lu1 O1W 89.75(17) 2_665 .
O2W Lu1 O1W 91.98(18) . .
O4 Lu1 O6 77.3(2) 2_765 .
O3 Lu1 O6 73.28(17) 2_665 .
O2W Lu1 O6 127.86(17) . .
O1W Lu1 O6 84.6(2) . .
O4 Lu1 O2 72.42(17) 2_765 .
O3 Lu1 O2 79.99(18) 2_665 .
O2W Lu1 O2 82.47(19) . .
O1W Lu1 O2 128.45(17) . .
O6 Lu1 O2 137.29(19) . .
O4 Lu1 O5 81.94(17) 2_765 .
O3 Lu1 O5 126.68(17) 2_665 .
O2W Lu1 O5 74.24(17) . .
O1W Lu1 O5 78.96(17) . .
O6 Lu1 O5 54.00(16) . .
O2 Lu1 O5 144.93(17) . .
O4 Lu1 O1 125.76(17) 2_765 .
O3 Lu1 O1 80.99(17) 2_665 .
O2W Lu1 O1 79.12(16) . .
O1W Lu1 O1 75.05(17) . .
O6 Lu1 O1 147.16(17) . .
O2 Lu1 O1 53.51(15) . .
O5 Lu1 O1 141.78(16) . .
O2 C1 O1 120.3(6) . .
O2 C1 C2 120.1(6) . .
O1 C1 C2 119.5(6) . .
C3 C2 C6 117.4(6) . .
C3 C2 C1 122.4(6) . .
C6 C2 C1 120.1(6) . .
N1 C3 C2 124.7(6) . .
N1 C3 H3A 117.6 . .
C2 C3 H3A 117.6 . .
N1 C4 C5 121.5(6) . .
N1 C4 H4A 119.3 . .
C5 C4 H4A 119.3 . .
C6 C5 C4 119.7(6) . .
C6 C5 C7 120.0(6) . .
C4 C5 C7 120.3(6) . .
C5 C6 C2 119.1(6) . .
C5 C6 H6A 120.5 . .
C2 C6 H6A 120.5 . .
O4 C7 O3 124.5(6) . .
O4 C7 C5 117.1(6) . .
O3 C7 C5 118.4(6) . .
O6 C8 O5 119.0(6) . .
O6 C8 C9 119.7(7) . .
O5 C8 C9 121.2(6) . .
C9 C9 C8 115.7(9) 2_866 .
C9 C9 H9A 108.3 2_866 .
C8 C9 H9A 108.3 . .
C9 C9 H9B 108.3 2_866 .
C8 C9 H9B 108.3 . .
H9A C9 H9B 107.4 . .
C4 N1 C3 117.4(6) . .
C1 O1 Lu1 91.5(4) . .
C1 O2 Lu1 94.1(4) . .
C7 O3 Lu1 137.9(5) . 2_665
C7 O4 Lu1 158.0(5) . 2_765
C8 O5 Lu1 92.3(4) . .
C8 O6 Lu1 93.9(4) . .
Lu1 O1W H1WA 109.7 . .
Lu1 O1W H1WB 109.6 . .
H1WA O1W H1WB 108.2 . .
Lu1 O2W H2WA 109.6 . .
Lu1 O2W H2WB 109.7 . .
H2WA O2W H2WB 108.2 . .
H3WA O3W H3WB 110.6 . .
H4WA O4W H4WB 110.6 . .

loop_
_geom_bond_atom_site_label_1
_geom_bond_atom_site_label_2
_geom_bond_distance
_geom_bond_site_symmetry_2
Lu1 O4 2.207(5) 2_765
Lu1 O3 2.234(5) 2_665
Lu1 O2W 2.267(5) .
Lu1 O1W 2.269(5) .
Lu1 O6 2.380(5) .
Lu1 O2 2.407(5) .
Lu1 O5 2.408(4) .
Lu1 O1 2.449(5) .
C1 O2 1.247(8) .
C1 O1 1.274(8) .
C1 C2 1.491(9) .
C2 C3 1.369(9) .
C2 C6 1.405(9) .
C3 N1 1.355(9) .
C3 H3A 0.9300 .
C4 N1 1.352(9) .
C4 C5 1.400(9) .
C4 H4A 0.9300 .
C5 C6 1.381(9) .
C5 C7 1.495(9) .
C6 H6A 0.9300 .
C7 O4 1.244(8) .
C7 O3 1.270(8) .
C8 O6 1.255(9) .
C8 O5 1.267(9) .
C8 C9 1.525(10) .
C9 C9 1.424(17) 2_866
C9 H9A 0.9700 .
C9 H9B 0.9700 .
O3 Lu1 2.234(5) 2_665
O4 Lu1 2.207(5) 2_765
O1W H1WA 0.8500 .
O1W H1WB 0.8500 .
O2W H2WA 0.8500 .
O2W H2WB 0.8500 .
O3W H3WA 0.8500 .
O3W H3WB 0.8501 .
O4W H4WA 0.8500 .
O4W H4WB 0.8499 .

loop_
_geom_torsion_atom_site_label_1
_geom_torsion_atom_site_label_2
_geom_torsion_atom_site_label_3
_geom_torsion_atom_site_label_4
_geom_torsion
_geom_torsion_site_symmetry_1
_geom_torsion_site_symmetry_4
O2 C1 C2 C3 175.9(7) . .
O1 C1 C2 C3 -5.9(10) . .
O2 C1 C2 C6 -8.2(10) . .
O1 C1 C2 C6 170.1(6) . .
C6 C2 C3 N1 -2.2(10) . .
C1 C2 C3 N1 173.8(6) . .
N1 C4 C5 C6 0.8(10) . .
N1 C4 C5 C7 -178.9(6) . .
C4 C5 C6 C2 -3.0(10) . .
C7 C5 C6 C2 176.7(6) . .
C3 C2 C6 C5 3.7(9) . .
C1 C2 C6 C5 -172.5(6) . .
C6 C5 C7 O4 24.4(10) . .
C4 C5 C7 O4 -155.9(7) . .
C6 C5 C7 O3 -155.7(6) . .
C4 C5 C7 O3 24.0(9) . .
O6 C8 C9 C9 153.7(11) . 2_866
O5 C8 C9 C9 -28.4(17) . 2_866
C5 C4 N1 C3 0.7(10) . .
C2 C3 N1 C4 0.0(10) . .
O2 C1 O1 Lu1 7.5(7) . .
C2 C1 O1 Lu1 -170.8(5) . .
O4 Lu1 O1 C1 -9.7(5) 2_765 .
O3 Lu1 O1 C1 80.0(4) 2_665 .
O2W Lu1 O1 C1 -92.8(4) . .
O1W Lu1 O1 C1 172.2(4) . .
O6 Lu1 O1 C1 118.5(4) . .
O2 Lu1 O1 C1 -4.2(4) . .
O5 Lu1 O1 C1 -139.1(4) . .
O1 C1 O2 Lu1 -7.7(7) . .
C2 C1 O2 Lu1 170.6(5) . .
O4 Lu1 O2 C1 179.6(5) 2_765 .
O3 Lu1 O2 C1 -81.9(4) 2_665 .
O2W Lu1 O2 C1 86.3(4) . .
O1W Lu1 O2 C1 -0.3(5) . .
O6 Lu1 O2 C1 -133.4(4) . .
O5 Lu1 O2 C1 134.6(4) . .
O1 Lu1 O2 C1 4.3(4) . .
O4 C7 O3 Lu1 -88.7(9) . 2_665
C5 C7 O3 Lu1 91.4(8) . 2_665
O3 C7 O4 Lu1 15.9(19) . 2_765
C5 C7 O4 Lu1 -164.2(11) . 2_765
O6 C8 O5 Lu1 8.7(7) . .
C9 C8 O5 Lu1 -169.2(7) . .
O4 Lu1 O5 C8 75.2(4) 2_765 .
O3 Lu1 O5 C8 -15.0(5) 2_665 .
O2W Lu1 O5 C8 168.4(4) . .
O1W Lu1 O5 C8 -96.3(4) . .
O6 Lu1 O5 C8 -5.0(4) . .
O2 Lu1 O5 C8 118.1(5) . .
O1 Lu1 O5 C8 -144.1(4) . .
O5 C8 O6 Lu1 -8.8(7) . .
C9 C8 O6 Lu1 169.1(7) . .
O4 Lu1 O6 C8 -84.2(5) 2_765 .
O3 Lu1 O6 C8 176.6(5) 2_665 .
O2W Lu1 O6 C8 -3.1(6) . .
O1W Lu1 O6 C8 85.3(5) . .
O2 Lu1 O6 C8 -129.8(5) . .
O5 Lu1 O6 C8 5.0(4) . .
O1 Lu1 O6 C8 136.7(4) . .
